data_7250681
loop_
_publ_author_name
'Temel, Merve'
'Yildiz, Gizem'
'Ceyhan, Kaan Berkay'
'Alkan, Fahri'
'\,Sahin, Onur'
'T\"urkmen, Yunus E.'

_publ_section_title
;
 Photochemical [2 + 2] cycloadditions of naphthalene acrylic acids:
 templated and untemplated photoreactivity, selective
 homo/heterodimerizations, and conformational analysis
;
_journal_issue 30
_journal_name_full 'RSC Advances'
_journal_page_first 24544
_journal_page_last 24556
_journal_paper_doi 10.1039/D5RA03698D
_journal_volume 15
_journal_year 2025
_chemical_formula_moiety 'C36 H24 O4'
_chemical_formula_sum 'C36 H24 O4'
_chemical_formula_weight 520.55
_space_group_crystal_system monoclinic
_space_group_IT_number 14
_space_group_name_Hall '-P 2yn'
_space_group_name_H-M_alt 'P 1 21/n 1'
_atom_sites_solution_hydrogens geom
_audit_creation_method SHELXL-2019/3
_audit_update_record
;
2025-06-26 deposited with the CCDC.	2025-07-08 downloaded from the CCDC.
;
_cell_angle_alpha 90
_cell_angle_beta 102.856(2)
_cell_angle_gamma 90
_cell_formula_units_Z 4
_cell_length_a 8.8325(7)
_cell_length_b 21.7745(18)
_cell_length_c 13.8399(14)
_cell_measurement_reflns_used 9961
_cell_measurement_temperature 293
_cell_measurement_theta_max 22.40
_cell_measurement_theta_min 2.40
_cell_volume 2595.0(4)
_computing_cell_refinement 'SAINT(Bruker, 2013)'
_computing_data_collection 'APEX3 (Bruker, 2013)'
_computing_data_reduction 'Bruker SAINT'
_computing_molecular_graphics 'Mercury (Macrae, 2020)'
_computing_publication_material 'WinGX (Farrugia, 2012)'
_computing_structure_refinement 'SHELXL (Sheldrick, 2015)'
_computing_structure_solution 'SHELXS (Sheldrick, 2008)'
_diffrn_ambient_temperature 293
_diffrn_measured_fraction_theta_full 0.998
_diffrn_measured_fraction_theta_max 0.997
_diffrn_measurement_device_type 'Bruker APEX-3 CCD'
_diffrn_measurement_method '\f and \w scans'
_diffrn_radiation_type MoK\a
_diffrn_radiation_wavelength 0.71073
_diffrn_reflns_av_R_equivalents 0.0634
_diffrn_reflns_av_unetI/netI 0.0458
_diffrn_reflns_Laue_measured_fraction_full 0.998
_diffrn_reflns_Laue_measured_fraction_max 0.997
_diffrn_reflns_limit_h_max 10
_diffrn_reflns_limit_h_min -11
_diffrn_reflns_limit_k_max 27
_diffrn_reflns_limit_k_min -27
_diffrn_reflns_limit_l_max 17
_diffrn_reflns_limit_l_min -17
_diffrn_reflns_number 58261
_diffrn_reflns_point_group_measured_fraction_full 0.998
_diffrn_reflns_point_group_measured_fraction_max 0.997
_diffrn_reflns_theta_full 25.242
_diffrn_reflns_theta_max 26.477
_diffrn_reflns_theta_min 2.544
_diffrn_standards_number 0
_exptl_absorpt_coefficient_mu 0.086
_exptl_absorpt_correction_T_max 0.7454
_exptl_absorpt_correction_T_min 0.5065
_exptl_absorpt_correction_type multi-scan
_exptl_absorpt_process_details Bruker
_exptl_crystal_colour colourless
_exptl_crystal_density_diffrn 1.332
_exptl_crystal_description block
_exptl_crystal_F_000 1088
_exptl_crystal_size_max 0.130
_exptl_crystal_size_mid 0.110
_exptl_crystal_size_min 0.080
_refine_diff_density_max 0.164
_refine_diff_density_min -0.247
_refine_diff_density_rms 0.034
_refine_ls_extinction_method none
_refine_ls_goodness_of_fit_ref 1.018
_refine_ls_hydrogen_treatment constr
_refine_ls_matrix_type full
_refine_ls_number_parameters 361
_refine_ls_number_reflns 5346
_refine_ls_number_restraints 0
_refine_ls_restrained_S_all 1.018
_refine_ls_R_factor_all 0.0930
_refine_ls_R_factor_gt 0.0503
_refine_ls_shift/su_max 0.001
_refine_ls_shift/su_mean 0.000
_refine_ls_structure_factor_coef Fsqd
_refine_ls_weighting_details 'w=1/[\s^2^(Fo^2^)+(0.0354P)^2^+0.8795P] where P=(Fo^2^+2Fc^2^)/3'
_refine_ls_weighting_scheme calc
_refine_ls_wR_factor_gt 0.0969
_refine_ls_wR_factor_ref 0.1122
_reflns_Friedel_coverage 0.000
_reflns_number_gt 3492
_reflns_number_total 5346
_reflns_threshold_expression 'I > 2\s(I)'
_cod_data_source_file d5ra03698d3.cif
_cod_data_source_block shelx_CCDC1
_cod_original_sg_symbol_H-M 'P 21/n'
_cod_database_code 7250681
_shelx_shelxl_version_number 2019/3
_shelx_space_group_comment
;
The symmetry employed for this shelxl refinement is uniquely defined
by the following loop, which should always be used as a source of
symmetry information in preference to the above space-group names.
They are only intended as comments.
;
_shelx_estimated_absorpt_t_min 0.989
_shelx_estimated_absorpt_t_max 0.993

loop_
_space_group_symop_operation_xyz
'x, y, z'
'-x+1/2, y+1/2, -z+1/2'
'-x, -y, -z'
'x-1/2, -y-1/2, z-1/2'

loop_
_atom_site_label
_atom_site_type_symbol
_atom_site_fract_x
_atom_site_fract_y
_atom_site_fract_z
_atom_site_U_iso_or_equiv
_atom_site_adp_type
_atom_site_occupancy
_atom_site_site_symmetry_order
_atom_site_calc_flag
_atom_site_refinement_flags_posn
_atom_site_refinement_flags_adp
_atom_site_refinement_flags_occupancy
_atom_site_disorder_assembly
_atom_site_disorder_group
C1 C 1.0838(2) 0.65008(9) 0.78192(16) 0.0523(5) Uani 1 1 d . . . . .
H1 H 0.992794 0.672908 0.764622 0.063 Uiso 1 1 calc R U . . .
C2 C 1.2047(2) 0.67244(10) 0.85190(18) 0.0666(6) Uani 1 1 d . . . . .
H2 H 1.194813 0.710018 0.881846 0.080 Uiso 1 1 calc R U . . .
C3 C 1.3432(3) 0.63950(11) 0.87912(18) 0.0681(7) Uani 1 1 d . . . . .
H3 H 1.425254 0.655124 0.926891 0.082 Uiso 1 1 calc R U . . .
C4 C 1.3577(2) 0.58470(11) 0.83573(16) 0.0569(6) Uani 1 1 d . . . . .
H4 H 1.450399 0.563036 0.854318 0.068 Uiso 1 1 calc R U . . .
C5 C 1.2356(2) 0.55976(9) 0.76304(14) 0.0428(5) Uani 1 1 d . . . . .
C6 C 1.2486(2) 0.50205(9) 0.71897(14) 0.0494(5) Uani 1 1 d . . . . .
H6 H 1.341360 0.480338 0.735951 0.059 Uiso 1 1 calc R U . . .
C7 C 1.1272(2) 0.47798(9) 0.65221(14) 0.0487(5) Uani 1 1 d . . . . .
H7 H 1.136558 0.439565 0.624739 0.058 Uiso 1 1 calc R U . . .
C8 C 0.9872(2) 0.51078(8) 0.62428(13) 0.0431(5) Uani 1 1 d . . . . .
H8 H 0.905406 0.493506 0.578244 0.052 Uiso 1 1 calc R U . . .
C9 C 0.96770(19) 0.56734(8) 0.66274(13) 0.0358(4) Uani 1 1 d . . . . .
C10 C 1.0934(2) 0.59293(8) 0.73488(13) 0.0383(4) Uani 1 1 d . . . . .
C11 C 0.81833(19) 0.60321(8) 0.63393(12) 0.0354(4) Uani 1 1 d . . . . .
H11 H 0.843120 0.646139 0.622820 0.043 Uiso 1 1 calc R U . . .
C12 C 0.6891(2) 0.58131(8) 0.54614(13) 0.0389(4) Uani 1 1 d . . . . .
H12 H 0.709859 0.540673 0.521550 0.047 Uiso 1 1 calc R U . . .
C13 C 0.6405(2) 0.62738(9) 0.46489(13) 0.0412(4) Uani 1 1 d . . . . .
C14 C 0.4392(2) 0.64391(8) 0.32397(14) 0.0459(5) Uani 1 1 d . . . . .
C15 C 0.4795(3) 0.66469(9) 0.24087(15) 0.0577(6) Uani 1 1 d . . . . .
H15 H 0.574948 0.654239 0.227690 0.069 Uiso 1 1 calc R U . . .
C16 C 0.3745(3) 0.70254(10) 0.17422(16) 0.0624(6) Uani 1 1 d . . . . .
H16 H 0.400604 0.716585 0.116592 0.075 Uiso 1 1 calc R U . . .
C17 C 0.2362(3) 0.71834(9) 0.19410(15) 0.0564(6) Uani 1 1 d . . . . .
H17 H 0.168013 0.742817 0.149329 0.068 Uiso 1 1 calc R U . . .
C18 C 0.1934(2) 0.69833(8) 0.28174(14) 0.0467(5) Uani 1 1 d . . . . .
C19 C 0.0514(2) 0.71650(9) 0.30429(17) 0.0557(6) Uani 1 1 d . . . . .
H19 H -0.015073 0.742316 0.260857 0.067 Uiso 1 1 calc R U . . .
C20 C 0.0103(2) 0.69714(9) 0.38761(18) 0.0592(6) Uani 1 1 d . . . . .
H20 H -0.083406 0.709825 0.401060 0.071 Uiso 1 1 calc R U . . .
C21 C 0.1087(2) 0.65790(9) 0.45403(16) 0.0532(5) Uani 1 1 d . . . . .
H21 H 0.079654 0.644358 0.511016 0.064 Uiso 1 1 calc R U . . .
C22 C 0.2459(2) 0.63980(8) 0.43498(14) 0.0425(5) Uani 1 1 d . . . . .
C23 C 0.2967(2) 0.65941(7) 0.34947(13) 0.0411(5) Uani 1 1 d . . . . .
C24 C 0.4364(2) 0.62194(8) 0.58291(14) 0.0389(4) Uani 1 1 d . . . . .
C25 C 0.57100(19) 0.57923(8) 0.61665(12) 0.0369(4) Uani 1 1 d . . . . .
H25 H 0.537159 0.537272 0.626448 0.044 Uiso 1 1 calc R U . . .
C26 C 0.69951(19) 0.60136(8) 0.70436(13) 0.0352(4) Uani 1 1 d . . . . .
H26 H 0.676771 0.643307 0.722548 0.042 Uiso 1 1 calc R U . . .
C27 C 0.73729(19) 0.56183(8) 0.79590(13) 0.0353(4) Uani 1 1 d . . . . .
C28 C 0.7386(2) 0.49907(8) 0.78726(14) 0.0457(5) Uani 1 1 d . . . . .
H28 H 0.717101 0.481718 0.724276 0.055 Uiso 1 1 calc R U . . .
C29 C 0.7711(3) 0.46039(10) 0.86953(17) 0.0623(6) Uani 1 1 d . . . . .
H29 H 0.771980 0.418038 0.861015 0.075 Uiso 1 1 calc R U . . .
C30 C 0.8012(3) 0.48454(11) 0.96131(17) 0.0708(7) Uani 1 1 d . . . . .
H30 H 0.821972 0.458507 1.015938 0.085 Uiso 1 1 calc R U . . .
C31 C 0.8019(2) 0.54866(10) 0.97617(14) 0.0539(5) Uani 1 1 d . . . . .
C32 C 0.8332(3) 0.57429(15) 1.07214(17) 0.0833(8) Uani 1 1 d . . . . .
H32 H 0.852802 0.548342 1.126883 0.100 Uiso 1 1 calc R U . . .
C33 C 0.8352(3) 0.63579(16) 1.08639(19) 0.0871(9) Uani 1 1 d . . . . .
H33 H 0.854780 0.651651 1.150363 0.104 Uiso 1 1 calc R U . . .
C34 C 0.8081(3) 0.67532(12) 1.00537(19) 0.0746(7) Uani 1 1 d . . . . .
H34 H 0.810955 0.717588 1.015280 0.089 Uiso 1 1 calc R U . . .
C35 C 0.7774(2) 0.65215(9) 0.91132(16) 0.0542(5) Uani 1 1 d . . . . .
H35 H 0.759959 0.679208 0.858003 0.065 Uiso 1 1 calc R U . . .
C36 C 0.77139(19) 0.58845(8) 0.89263(13) 0.0395(4) Uani 1 1 d . . . . .
O1 O 0.67217(18) 0.68087(7) 0.47064(11) 0.0742(5) Uani 1 1 d . . . . .
O2 O 0.54070(15) 0.60279(6) 0.38623(9) 0.0503(4) Uani 1 1 d . . . . .
O3 O 0.34052(14) 0.59828(5) 0.50020(9) 0.0461(3) Uani 1 1 d . . . . .
O4 O 0.41743(17) 0.67098(7) 0.61564(11) 0.0685(4) Uani 1 1 d . . . . .

loop_
_atom_site_aniso_label
_atom_site_aniso_U_11
_atom_site_aniso_U_22
_atom_site_aniso_U_33
_atom_site_aniso_U_23
_atom_site_aniso_U_13
_atom_site_aniso_U_12
C1 0.0410(11) 0.0452(11) 0.0665(14) -0.0065(10) 0.0030(10) -0.0051(9)
C2 0.0511(14) 0.0582(13) 0.0847(18) -0.0200(12) 0.0031(12) -0.0130(11)
C3 0.0433(13) 0.0799(17) 0.0739(17) -0.0110(14) -0.0021(12) -0.0193(12)
C4 0.0317(11) 0.0752(15) 0.0612(14) 0.0030(12) 0.0044(10) -0.0029(10)
C5 0.0321(10) 0.0542(12) 0.0427(11) 0.0067(9) 0.0091(9) -0.0007(9)
C6 0.0408(11) 0.0612(13) 0.0475(13) 0.0070(10) 0.0125(10) 0.0149(10)
C7 0.0550(13) 0.0474(11) 0.0443(12) -0.0006(9) 0.0123(10) 0.0130(10)
C8 0.0442(11) 0.0454(11) 0.0374(11) -0.0011(9) 0.0039(9) 0.0046(9)
C9 0.0368(10) 0.0375(10) 0.0326(10) 0.0045(8) 0.0068(8) -0.0001(8)
C10 0.0354(10) 0.0396(10) 0.0403(11) 0.0043(8) 0.0093(8) -0.0043(8)
C11 0.0378(10) 0.0305(9) 0.0355(10) 0.0023(8) 0.0028(8) -0.0001(7)
C12 0.0408(10) 0.0350(10) 0.0385(11) -0.0012(8) 0.0036(8) 0.0060(8)
C13 0.0382(11) 0.0479(12) 0.0367(11) 0.0024(9) 0.0065(9) 0.0031(9)
C14 0.0551(13) 0.0402(10) 0.0345(11) -0.0018(9) -0.0068(9) 0.0072(9)
C15 0.0677(14) 0.0605(13) 0.0418(13) 0.0010(11) 0.0059(11) 0.0040(11)
C16 0.0872(18) 0.0540(13) 0.0395(13) 0.0059(10) 0.0006(12) -0.0020(12)
C17 0.0736(16) 0.0381(11) 0.0453(13) 0.0038(9) -0.0125(12) 0.0008(10)
C18 0.0569(13) 0.0296(9) 0.0426(12) -0.0008(8) -0.0122(10) -0.0018(9)
C19 0.0517(13) 0.0381(11) 0.0642(15) 0.0025(10) -0.0152(11) 0.0047(9)
C20 0.0448(12) 0.0529(13) 0.0724(16) 0.0056(12) -0.0033(12) 0.0066(10)
C21 0.0448(12) 0.0521(12) 0.0576(14) 0.0057(10) 0.0005(10) 0.0002(10)
C22 0.0434(11) 0.0329(10) 0.0428(12) 0.0023(8) -0.0085(9) 0.0006(8)
C23 0.0488(11) 0.0291(9) 0.0376(11) -0.0025(8) -0.0066(9) 0.0005(8)
C24 0.0353(10) 0.0401(10) 0.0380(11) 0.0038(9) 0.0008(8) -0.0036(8)
C25 0.0374(10) 0.0343(9) 0.0357(10) 0.0054(8) 0.0014(8) -0.0013(8)
C26 0.0353(10) 0.0323(9) 0.0355(10) 0.0008(8) 0.0023(8) 0.0040(7)
C27 0.0304(9) 0.0392(10) 0.0342(10) 0.0027(8) 0.0025(8) 0.0037(8)
C28 0.0509(12) 0.0400(10) 0.0423(12) 0.0037(9) 0.0018(9) 0.0012(9)
C29 0.0724(15) 0.0432(12) 0.0615(15) 0.0143(11) -0.0062(12) -0.0082(10)
C30 0.0810(17) 0.0710(16) 0.0511(15) 0.0278(13) -0.0051(12) -0.0193(13)
C31 0.0497(12) 0.0718(15) 0.0350(12) 0.0057(10) -0.0016(9) -0.0154(11)
C32 0.093(2) 0.114(2) 0.0372(14) 0.0041(14) 0.0036(13) -0.0325(17)
C33 0.089(2) 0.125(3) 0.0428(16) -0.0247(17) 0.0049(14) -0.0265(18)
C34 0.0748(16) 0.0773(17) 0.0638(17) -0.0302(14) -0.0012(13) -0.0055(13)
C35 0.0540(13) 0.0519(12) 0.0499(13) -0.0091(10) -0.0030(10) 0.0043(10)
C36 0.0303(9) 0.0499(11) 0.0354(11) 0.0012(9) 0.0013(8) -0.0010(8)
O1 0.0843(11) 0.0594(10) 0.0629(10) 0.0226(8) -0.0181(8) -0.0196(8)
O2 0.0588(9) 0.0491(8) 0.0356(8) -0.0044(6) -0.0056(7) 0.0155(7)
O3 0.0458(8) 0.0382(7) 0.0454(8) 0.0051(6) -0.0088(6) 0.0006(6)
O4 0.0675(10) 0.0600(10) 0.0640(10) -0.0164(8) -0.0152(8) 0.0218(8)

loop_
_atom_type_symbol
_atom_type_description
_atom_type_scat_dispersion_real
_atom_type_scat_dispersion_imag
_atom_type_scat_source
C C 0.0033 0.0016 'International Tables Vol C Tables 4.2.6.8 and 6.1.1.4'
H H 0.0000 0.0000 'International Tables Vol C Tables 4.2.6.8 and 6.1.1.4'
O O 0.0106 0.0060 'International Tables Vol C Tables 4.2.6.8 and 6.1.1.4'

loop_
_geom_angle_atom_site_label_1
_geom_angle_atom_site_label_2
_geom_angle_atom_site_label_3
_geom_angle
_geom_angle_site_symmetry_1
_geom_angle_site_symmetry_3
_geom_angle_publ_flag
C2 C1 C10 121.58(19) . . ?
C2 C1 H1 119.2 . . ?
C10 C1 H1 119.2 . . ?
C1 C2 C3 120.6(2) . . ?
C1 C2 H2 119.7 . . ?
C3 C2 H2 119.7 . . ?
C4 C3 C2 119.8(2) . . ?
C4 C3 H3 120.1 . . ?
C2 C3 H3 120.1 . . ?
C3 C4 C5 121.5(2) . . ?
C3 C4 H4 119.2 . . ?
C5 C4 H4 119.2 . . ?
C4 C5 C6 121.87(18) . . ?
C4 C5 C10 119.17(18) . . ?
C6 C5 C10 118.94(17) . . ?
C7 C6 C5 120.70(17) . . ?
C7 C6 H6 119.7 . . ?
C5 C6 H6 119.7 . . ?
C6 C7 C8 120.32(18) . . ?
C6 C7 H7 119.8 . . ?
C8 C7 H7 119.8 . . ?
C9 C8 C7 122.01(18) . . ?
C9 C8 H8 119.0 . . ?
C7 C8 H8 119.0 . . ?
C8 C9 C10 118.48(16) . . ?
C8 C9 C11 122.82(16) . . ?
C10 C9 C11 118.69(15) . . ?
C1 C10 C5 117.31(17) . . ?
C1 C10 C9 123.16(16) . . ?
C5 C10 C9 119.53(16) . . ?
C9 C11 C12 119.84(14) . . ?
C9 C11 C26 118.98(14) . . ?
C12 C11 C26 90.08(13) . . ?
C9 C11 H11 108.8 . . ?
C12 C11 H11 108.8 . . ?
C26 C11 H11 108.8 . . ?
C13 C12 C11 114.97(15) . . ?
C13 C12 C25 111.39(14) . . ?
C11 C12 C25 89.82(13) . . ?
C13 C12 H12 112.9 . . ?
C11 C12 H12 112.9 . . ?
C25 C12 H12 112.9 . . ?
O1 C13 O2 122.75(17) . . ?
O1 C13 C12 125.35(17) . . ?
O2 C13 C12 111.53(16) . . ?
C15 C14 O2 118.56(19) . . ?
C15 C14 C23 123.04(18) . . ?
O2 C14 C23 118.34(17) . . ?
C14 C15 C16 119.3(2) . . ?
C14 C15 H15 120.3 . . ?
C16 C15 H15 120.3 . . ?
C17 C16 C15 120.3(2) . . ?
C17 C16 H16 119.9 . . ?
C15 C16 H16 119.9 . . ?
C16 C17 C18 121.3(2) . . ?
C16 C17 H17 119.3 . . ?
C18 C17 H17 119.3 . . ?
C19 C18 C17 121.42(19) . . ?
C19 C18 C23 119.23(19) . . ?
C17 C18 C23 119.3(2) . . ?
C20 C19 C18 121.38(19) . . ?
C20 C19 H19 119.3 . . ?
C18 C19 H19 119.3 . . ?
C19 C20 C21 120.2(2) . . ?
C19 C20 H20 119.9 . . ?
C21 C20 H20 119.9 . . ?
C22 C21 C20 120.0(2) . . ?
C22 C21 H21 120.0 . . ?
C20 C21 H21 120.0 . . ?
C21 C22 O3 119.30(18) . . ?
C21 C22 C23 122.44(17) . . ?
O3 C22 C23 118.22(16) . . ?
C22 C23 C14 126.61(16) . . ?
C22 C23 C18 116.72(18) . . ?
C14 C23 C18 116.66(18) . . ?
O4 C24 O3 123.12(16) . . ?
O4 C24 C25 127.49(17) . . ?
O3 C24 C25 109.15(15) . . ?
C24 C25 C26 116.40(15) . . ?
C24 C25 C12 112.12(14) . . ?
C26 C25 C12 90.33(13) . . ?
C24 C25 H25 112.1 . . ?
C26 C25 H25 112.1 . . ?
C12 C25 H25 112.1 . . ?
C27 C26 C25 118.01(14) . . ?
C27 C26 C11 118.62(14) . . ?
C25 C26 C11 89.77(12) . . ?
C27 C26 H26 109.6 . . ?
C25 C26 H26 109.6 . . ?
C11 C26 H26 109.6 . . ?
C28 C27 C36 118.81(16) . . ?
C28 C27 C26 120.03(16) . . ?
C36 C27 C26 121.16(15) . . ?
C27 C28 C29 122.33(19) . . ?
C27 C28 H28 118.8 . . ?
C29 C28 H28 118.8 . . ?
C30 C29 C28 119.8(2) . . ?
C30 C29 H29 120.1 . . ?
C28 C29 H29 120.1 . . ?
C29 C30 C31 121.19(19) . . ?
C29 C30 H30 119.4 . . ?
C31 C30 H30 119.4 . . ?
C32 C31 C30 121.5(2) . . ?
C32 C31 C36 119.1(2) . . ?
C30 C31 C36 119.38(19) . . ?
C33 C32 C31 121.5(2) . . ?
C33 C32 H32 119.3 . . ?
C31 C32 H32 119.3 . . ?
C32 C33 C34 120.0(2) . . ?
C32 C33 H33 120.0 . . ?
C34 C33 H33 120.0 . . ?
C35 C34 C33 120.1(2) . . ?
C35 C34 H34 119.9 . . ?
C33 C34 H34 119.9 . . ?
C34 C35 C36 122.0(2) . . ?
C34 C35 H35 119.0 . . ?
C36 C35 H35 119.0 . . ?
C35 C36 C31 117.24(18) . . ?
C35 C36 C27 124.25(17) . . ?
C31 C36 C27 118.51(17) . . ?
C13 O2 C14 116.83(14) . . ?
C24 O3 C22 117.58(13) . . ?

loop_
_geom_bond_atom_site_label_1
_geom_bond_atom_site_label_2
_geom_bond_distance
_geom_bond_site_symmetry_2
_geom_bond_publ_flag
C1 C2 1.362(3) . ?
C1 C10 1.416(3) . ?
C1 H1 0.9300 . ?
C2 C3 1.396(3) . ?
C2 H2 0.9300 . ?
C3 C4 1.355(3) . ?
C3 H3 0.9300 . ?
C4 C5 1.410(3) . ?
C4 H4 0.9300 . ?
C5 C6 1.412(3) . ?
C5 C10 1.426(2) . ?
C6 C7 1.355(3) . ?
C6 H6 0.9300 . ?
C7 C8 1.405(2) . ?
C7 H7 0.9300 . ?
C8 C9 1.368(2) . ?
C8 H8 0.9300 . ?
C9 C10 1.430(2) . ?
C9 C11 1.508(2) . ?
C11 C12 1.546(2) . ?
C11 C26 1.584(2) . ?
C11 H11 0.9800 . ?
C12 C13 1.497(2) . ?
C12 C25 1.580(2) . ?
C12 H12 0.9800 . ?
C13 O1 1.197(2) . ?
C13 O2 1.350(2) . ?
C14 C15 1.355(3) . ?
C14 O2 1.415(2) . ?
C14 C23 1.422(3) . ?
C15 C16 1.418(3) . ?
C15 H15 0.9300 . ?
C16 C17 1.354(3) . ?
C16 H16 0.9300 . ?
C17 C18 1.417(3) . ?
C17 H17 0.9300 . ?
C18 C19 1.415(3) . ?
C18 C23 1.431(2) . ?
C19 C20 1.351(3) . ?
C19 H19 0.9300 . ?
C20 C21 1.405(3) . ?
C20 H20 0.9300 . ?
C21 C22 1.355(3) . ?
C21 H21 0.9300 . ?
C22 O3 1.412(2) . ?
C22 C23 1.421(3) . ?
C24 O4 1.186(2) . ?
C24 O3 1.364(2) . ?
C24 C25 1.500(2) . ?
C25 C26 1.543(2) . ?
C25 H25 0.9800 . ?
C26 C27 1.506(2) . ?
C26 H26 0.9800 . ?
C27 C28 1.372(2) . ?
C27 C36 1.428(2) . ?
C28 C29 1.394(3) . ?
C28 H28 0.9300 . ?
C29 C30 1.346(3) . ?
C29 H29 0.9300 . ?
C30 C31 1.411(3) . ?
C30 H30 0.9300 . ?
C31 C32 1.410(3) . ?
C31 C36 1.422(3) . ?
C32 C33 1.353(4) . ?
C32 H32 0.9300 . ?
C33 C34 1.391(4) . ?
C33 H33 0.9300 . ?
C34 C35 1.366(3) . ?
C34 H34 0.9300 . ?
C35 C36 1.410(3) . ?
C35 H35 0.9300 . ?

loop_
_geom_torsion_atom_site_label_1
_geom_torsion_atom_site_label_2
_geom_torsion_atom_site_label_3
_geom_torsion_atom_site_label_4
_geom_torsion
_geom_torsion_site_symmetry_1
_geom_torsion_site_symmetry_2
_geom_torsion_site_symmetry_3
_geom_torsion_site_symmetry_4
_geom_torsion_publ_flag
C10 C1 C2 C3 0.4(3) . . . . ?
C1 C2 C3 C4 -0.1(4) . . . . ?
C2 C3 C4 C5 0.0(3) . . . . ?
C3 C4 C5 C6 -178.6(2) . . . . ?
C3 C4 C5 C10 -0.2(3) . . . . ?
C4 C5 C6 C7 177.30(18) . . . . ?
C10 C5 C6 C7 -1.1(3) . . . . ?
C5 C6 C7 C8 1.3(3) . . . . ?
C6 C7 C8 C9 -0.1(3) . . . . ?
C7 C8 C9 C10 -1.2(3) . . . . ?
C7 C8 C9 C11 -179.85(17) . . . . ?
C2 C1 C10 C5 -0.6(3) . . . . ?
C2 C1 C10 C9 178.53(19) . . . . ?
C4 C5 C10 C1 0.5(3) . . . . ?
C6 C5 C10 C1 178.90(17) . . . . ?
C4 C5 C10 C9 -178.66(17) . . . . ?
C6 C5 C10 C9 -0.2(3) . . . . ?
C8 C9 C10 C1 -177.75(17) . . . . ?
C11 C9 C10 C1 1.0(3) . . . . ?
C8 C9 C10 C5 1.3(2) . . . . ?
C11 C9 C10 C5 -179.95(15) . . . . ?
C8 C9 C11 C12 -9.8(3) . . . . ?
C10 C9 C11 C12 171.47(15) . . . . ?
C8 C9 C11 C26 98.8(2) . . . . ?
C10 C9 C11 C26 -79.9(2) . . . . ?
C9 C11 C12 C13 -122.59(17) . . . . ?
C26 C11 C12 C13 113.40(15) . . . . ?
C9 C11 C12 C25 123.77(16) . . . . ?
C26 C11 C12 C25 -0.24(12) . . . . ?
C11 C12 C13 O1 -13.9(3) . . . . ?
C25 C12 C13 O1 86.4(2) . . . . ?
C11 C12 C13 O2 172.95(15) . . . . ?
C25 C12 C13 O2 -86.75(18) . . . . ?
O2 C14 C15 C16 175.73(17) . . . . ?
C23 C14 C15 C16 -1.5(3) . . . . ?
C14 C15 C16 C17 0.8(3) . . . . ?
C15 C16 C17 C18 0.7(3) . . . . ?
C16 C17 C18 C19 177.81(18) . . . . ?
C16 C17 C18 C23 -1.5(3) . . . . ?
C17 C18 C19 C20 179.64(18) . . . . ?
C23 C18 C19 C20 -1.0(3) . . . . ?
C18 C19 C20 C21 -0.3(3) . . . . ?
C19 C20 C21 C22 0.6(3) . . . . ?
C20 C21 C22 O3 -177.31(17) . . . . ?
C20 C21 C22 C23 0.5(3) . . . . ?
C21 C22 C23 C14 178.81(18) . . . . ?
O3 C22 C23 C14 -3.4(3) . . . . ?
C21 C22 C23 C18 -1.7(3) . . . . ?
O3 C22 C23 C18 176.10(14) . . . . ?
C15 C14 C23 C22 -179.83(18) . . . . ?
O2 C14 C23 C22 2.9(3) . . . . ?
C15 C14 C23 C18 0.7(3) . . . . ?
O2 C14 C23 C18 -176.57(15) . . . . ?
C19 C18 C23 C22 1.9(2) . . . . ?
C17 C18 C23 C22 -178.70(16) . . . . ?
C19 C18 C23 C14 -178.53(16) . . . . ?
C17 C18 C23 C14 0.8(2) . . . . ?
O4 C24 C25 C26 0.3(3) . . . . ?
O3 C24 C25 C26 174.82(14) . . . . ?
O4 C24 C25 C12 -101.7(2) . . . . ?
O3 C24 C25 C12 72.77(18) . . . . ?
C13 C12 C25 C24 2.2(2) . . . . ?
C11 C12 C25 C24 119.08(15) . . . . ?
C13 C12 C25 C26 -116.65(15) . . . . ?
C11 C12 C25 C26 0.24(12) . . . . ?
C24 C25 C26 C27 122.01(17) . . . . ?
C12 C25 C26 C27 -122.95(15) . . . . ?
C24 C25 C26 C11 -115.28(15) . . . . ?
C12 C25 C26 C11 -0.24(12) . . . . ?
C9 C11 C26 C27 -2.3(2) . . . . ?
C12 C11 C26 C27 122.43(15) . . . . ?
C9 C11 C26 C25 -124.48(15) . . . . ?
C12 C11 C26 C25 0.24(12) . . . . ?
C25 C26 C27 C28 38.8(2) . . . . ?
C11 C26 C27 C28 -67.7(2) . . . . ?
C25 C26 C27 C36 -140.87(16) . . . . ?
C11 C26 C27 C36 112.57(18) . . . . ?
C36 C27 C28 C29 0.4(3) . . . . ?
C26 C27 C28 C29 -179.27(18) . . . . ?
C27 C28 C29 C30 0.6(3) . . . . ?
C28 C29 C30 C31 -0.5(4) . . . . ?
C29 C30 C31 C32 179.9(2) . . . . ?
C29 C30 C31 C36 -0.5(3) . . . . ?
C30 C31 C32 C33 179.4(2) . . . . ?
C36 C31 C32 C33 -0.2(4) . . . . ?
C31 C32 C33 C34 -0.8(4) . . . . ?
C32 C33 C34 C35 0.9(4) . . . . ?
C33 C34 C35 C36 0.2(4) . . . . ?
C34 C35 C36 C31 -1.3(3) . . . . ?
C34 C35 C36 C27 178.92(19) . . . . ?
C32 C31 C36 C35 1.2(3) . . . . ?
C30 C31 C36 C35 -178.37(19) . . . . ?
C32 C31 C36 C27 -178.93(19) . . . . ?
C30 C31 C36 C27 1.5(3) . . . . ?
C28 C27 C36 C35 178.39(18) . . . . ?
C26 C27 C36 C35 -1.9(3) . . . . ?
C28 C27 C36 C31 -1.4(2) . . . . ?
C26 C27 C36 C31 178.28(16) . . . . ?
O1 C13 O2 C14 -18.3(3) . . . . ?
C12 C13 O2 C14 155.06(16) . . . . ?
C15 C14 O2 C13 96.5(2) . . . . ?
C23 C14 O2 C13 -86.1(2) . . . . ?
O4 C24 O3 C22 19.7(3) . . . . ?
C25 C24 O3 C22 -155.07(15) . . . . ?
C21 C22 O3 C24 -83.7(2) . . . . ?
C23 C22 O3 C24 98.42(19) . . . . ?
